data_2229107
loop_
_publ_author_name
'Loh, Wan-Sin'
'Fun, Hoong-Kun'
'Kayarmar, Reshma'
'Viveka, S.'
'Nagaraja, G. K.'

_publ_section_title
;
 1-Isobutyl-<i>N</i>,<i>N</i>-dimethyl-1<i>H</i>-imidazo[4,5-<i>c</i>]quinolin-4-amine
;
_journal_coeditor_code IS2656
_journal_issue 2
_journal_name_full 'Acta Crystallographica Section E'
_journal_page_first o405
_journal_paper_doi 10.1107/S160053681100153X
_journal_volume 67
_journal_year 2011
_chemical_formula_iupac 'C16 H20 N4'
_chemical_formula_moiety 'C16 H20 N4'
_chemical_formula_sum 'C16 H20 N4'
_chemical_formula_weight 268.36
_chemical_name_systematic
;
1-Isobutyl-<i>N</i>,<i>N</i>-dimethyl-1<i>H</i>-
imidazo[4,5-<i>c</i>]quinolin-4-amine
;
_space_group_IT_number 14
_symmetry_cell_setting monoclinic
_symmetry_space_group_name_Hall '-P 2ybc'
_symmetry_space_group_name_H-M 'P 1 21/c 1'
_atom_sites_solution_hydrogens geom
_atom_sites_solution_primary direct
_atom_sites_solution_secondary difmap
_audit_creation_method SHELXL-97
_cell_angle_alpha 90.00
_cell_angle_beta 101.051(2)
_cell_angle_gamma 90.00
_cell_formula_units_Z 4
_cell_length_a 9.2804(2)
_cell_length_b 18.5492(6)
_cell_length_c 8.5147(2)
_cell_measurement_reflns_used 3031
_cell_measurement_temperature 296(2)
_cell_measurement_theta_max 27.36
_cell_measurement_theta_min 2.20
_cell_volume 1438.57(7)
_computing_cell_refinement 'SAINT (Bruker, 2009)'
_computing_data_collection 'APEX2 (Bruker, 2009)'
_computing_data_reduction 'SAINT (Bruker, 2009)'
_computing_molecular_graphics 'SHELXTL (Sheldrick, 2008)'
_computing_publication_material
;
SHELXTL (Sheldrick, 2008) and PLATON (Spek, 2009)
;
_computing_structure_refinement 'SHELXTL (Sheldrick, 2008)'
_computing_structure_solution 'SHELXTL (Sheldrick, 2008)'
_diffrn_ambient_temperature 296(2)
_diffrn_measured_fraction_theta_full 0.995
_diffrn_measured_fraction_theta_max 0.995
_diffrn_measurement_device_type
;
Bruker SMART APEXII CCD area-detector
;
_diffrn_measurement_method '\f and \w'
_diffrn_radiation_monochromator graphite
_diffrn_radiation_source 'fine-focus sealed tube'
_diffrn_radiation_type MoK\a
_diffrn_radiation_wavelength 0.71073
_diffrn_reflns_av_R_equivalents 0.0374
_diffrn_reflns_av_sigmaI/netI 0.0386
_diffrn_reflns_limit_h_max 12
_diffrn_reflns_limit_h_min -12
_diffrn_reflns_limit_k_max 24
_diffrn_reflns_limit_k_min -19
_diffrn_reflns_limit_l_max 11
_diffrn_reflns_limit_l_min -10
_diffrn_reflns_number 13134
_diffrn_reflns_theta_full 28.01
_diffrn_reflns_theta_max 28.01
_diffrn_reflns_theta_min 2.20
_diffrn_standards_number 0
_exptl_absorpt_coefficient_mu 0.076
_exptl_absorpt_correction_T_max 0.9890
_exptl_absorpt_correction_T_min 0.9711
_exptl_absorpt_correction_type multi-scan
_exptl_absorpt_process_details '(<i>SADABS</i>; Bruker, 2009)'
_exptl_crystal_colour colourless
_exptl_crystal_density_diffrn 1.239
_exptl_crystal_density_method 'not measured'
_exptl_crystal_description block
_exptl_crystal_F_000 576
_exptl_crystal_size_max 0.39
_exptl_crystal_size_mid 0.29
_exptl_crystal_size_min 0.14
_refine_diff_density_max 0.255
_refine_diff_density_min -0.175
_refine_ls_extinction_method none
_refine_ls_goodness_of_fit_ref 1.022
_refine_ls_hydrogen_treatment constr
_refine_ls_matrix_type full
_refine_ls_number_parameters 185
_refine_ls_number_reflns 3456
_refine_ls_number_restraints 0
_refine_ls_restrained_S_all 1.022
_refine_ls_R_factor_all 0.0915
_refine_ls_R_factor_gt 0.0550
_refine_ls_shift/su_max 0.001
_refine_ls_shift/su_mean 0.000
_refine_ls_structure_factor_coef Fsqd
_refine_ls_weighting_details 'calc w=1/[\s^2^(Fo^2^)+(0.0604P)^2^+0.3608P] where P=(Fo^2^+2Fc^2^)/3'
_refine_ls_weighting_scheme calc
_refine_ls_wR_factor_gt 0.1272
_refine_ls_wR_factor_ref 0.1456
_reflns_number_gt 2271
_reflns_number_total 3456
_reflns_threshold_expression I>2\s(I)
_cod_data_source_file is2656.cif
_cod_data_source_block I
_cod_original_sg_symbol_H-M 'P 21/c'
_cod_database_code 2229107
_cod_database_fobs_code 2229107

loop_
_symmetry_equiv_pos_as_xyz
'x, y, z'
'-x, y+1/2, -z+1/2'
'-x, -y, -z'
'x, -y-1/2, z-1/2'

loop_
_atom_site_type_symbol
_atom_site_label
_atom_site_fract_x
_atom_site_fract_y
_atom_site_fract_z
_atom_site_U_iso_or_equiv
_atom_site_adp_type
_atom_site_calc_flag
_atom_site_refinement_flags
_atom_site_occupancy
_atom_site_disorder_assembly
_atom_site_disorder_group
N N1 0.44302(15) 0.08084(8) 0.74563(17) 0.0430(4) Uani d . 1 . .
N N3 0.31258(17) 0.18631(8) 0.3740(2) 0.0512(4) Uani d . 1 . .
N N2 0.51431(15) 0.14182(8) 0.30069(17) 0.0418(4) Uani d . 1 . .
N N4 0.22238(16) 0.14021(9) 0.68830(19) 0.0520(4) Uani d . 1 . .
C C7 0.35046(18) 0.12102(9) 0.6440(2) 0.0400(4) Uani d . 1 . .
C C6 0.57198(17) 0.05715(9) 0.7062(2) 0.0386(4) Uani d . 1 . .
C C5 0.66567(19) 0.01562(10) 0.8208(2) 0.0467(5) Uani d . 1 . .
H H5A 0.6387 0.0059 0.9184 0.056 Uiso calc R 1 . .
C C4 0.7957(2) -0.01084(11) 0.7918(2) 0.0500(5) Uani d . 1 . .
H H4A 0.8563 -0.0378 0.8698 0.060 Uiso calc R 1 . .
C C3 0.8376(2) 0.00247(10) 0.6460(2) 0.0499(5) Uani d . 1 . .
H H3A 0.9262 -0.0155 0.6269 0.060 Uiso calc R 1 . .
C C2 0.74870(18) 0.04200(9) 0.5307(2) 0.0428(4) Uani d . 1 . .
H H2A 0.7771 0.0500 0.4333 0.051 Uiso calc R 1 . .
C C1 0.61517(17) 0.07070(8) 0.55699(19) 0.0358(4) Uani d . 1 . .
C C9 0.51360(17) 0.11474(8) 0.45202(19) 0.0363(4) Uani d . 1 . .
C C8 0.38711(18) 0.14192(9) 0.4938(2) 0.0395(4) Uani d . 1 . .
C C10 0.3921(2) 0.18403(10) 0.2632(2) 0.0510(5) Uani d . 1 . .
H H10A 0.3677 0.2090 0.1670 0.061 Uiso calc R 1 . .
C C11 0.61699(19) 0.12704(10) 0.1942(2) 0.0449(4) Uani d . 1 . .
H H11A 0.5682 0.1362 0.0848 0.054 Uiso calc R 1 . .
H H11B 0.6434 0.0764 0.2024 0.054 Uiso calc R 1 . .
C C12 0.7563(2) 0.17189(10) 0.2307(2) 0.0466(4) Uani d . 1 . .
H H12A 0.7980 0.1669 0.3450 0.056 Uiso calc R 1 . .
C C13 0.8672(2) 0.14245(12) 0.1367(3) 0.0684(6) Uani d . 1 . .
H H13A 0.8840 0.0923 0.1609 0.103 Uiso calc R 1 . .
H H13B 0.9579 0.1684 0.1657 0.103 Uiso calc R 1 . .
H H13C 0.8298 0.1481 0.0242 0.103 Uiso calc R 1 . .
C C14 0.7246(3) 0.25132(11) 0.1958(3) 0.0689(6) Uani d . 1 . .
H H14A 0.8137 0.2785 0.2254 0.103 Uiso calc R 1 . .
H H14B 0.6539 0.2680 0.2564 0.103 Uiso calc R 1 . .
H H14C 0.6862 0.2576 0.0837 0.103 Uiso calc R 1 . .
C C15 0.1048(2) 0.17851(13) 0.5909(3) 0.0690(6) Uani d . 1 . .
H H15A 0.1212 0.1807 0.4830 0.103 Uiso calc R 1 . .
H H15B 0.1002 0.2265 0.6318 0.103 Uiso calc R 1 . .
H H15C 0.0139 0.1540 0.5923 0.103 Uiso calc R 1 . .
C C16 0.1954(2) 0.11825(15) 0.8435(3) 0.0716(7) Uani d . 1 . .
H H16A 0.2865 0.1175 0.9193 0.107 Uiso calc R 1 . .
H H16B 0.1527 0.0709 0.8355 0.107 Uiso calc R 1 . .
H H16C 0.1292 0.1517 0.8784 0.107 Uiso calc R 1 . .

loop_
_atom_site_aniso_label
_atom_site_aniso_U_11
_atom_site_aniso_U_22
_atom_site_aniso_U_33
_atom_site_aniso_U_12
_atom_site_aniso_U_13
_atom_site_aniso_U_23
N1 0.0436(8) 0.0471(8) 0.0387(8) 0.0035(7) 0.0084(6) -0.0017(7)
N3 0.0483(8) 0.0502(9) 0.0556(10) 0.0094(7) 0.0110(7) 0.0128(8)
N2 0.0434(8) 0.0424(8) 0.0401(8) -0.0001(6) 0.0093(6) 0.0054(7)
N4 0.0468(8) 0.0622(10) 0.0497(10) 0.0129(8) 0.0161(7) 0.0038(8)
C7 0.0396(9) 0.0384(9) 0.0425(10) -0.0003(7) 0.0089(7) -0.0055(8)
C6 0.0388(8) 0.0368(9) 0.0395(9) -0.0017(7) 0.0058(7) -0.0033(7)
C5 0.0525(11) 0.0512(11) 0.0354(10) 0.0042(9) 0.0062(8) 0.0028(8)
C4 0.0479(10) 0.0540(11) 0.0456(11) 0.0095(9) 0.0023(8) 0.0075(9)
C3 0.0428(10) 0.0512(11) 0.0568(12) 0.0086(8) 0.0126(8) 0.0068(9)
C2 0.0446(9) 0.0405(9) 0.0453(10) 0.0015(8) 0.0137(8) 0.0049(8)
C1 0.0376(8) 0.0309(8) 0.0385(9) -0.0022(7) 0.0064(7) -0.0010(7)
C9 0.0410(9) 0.0311(8) 0.0367(9) -0.0036(7) 0.0069(7) 0.0000(7)
C8 0.0400(9) 0.0342(8) 0.0432(10) 0.0001(7) 0.0052(7) 0.0016(8)
C10 0.0502(10) 0.0514(11) 0.0508(11) 0.0071(9) 0.0080(9) 0.0145(9)
C11 0.0500(10) 0.0485(10) 0.0368(10) 0.0018(8) 0.0100(8) 0.0018(8)
C12 0.0483(10) 0.0483(10) 0.0449(10) 0.0000(8) 0.0132(8) 0.0083(8)
C13 0.0610(13) 0.0689(14) 0.0824(16) 0.0028(11) 0.0312(12) 0.0030(13)
C14 0.0788(15) 0.0514(12) 0.0844(17) -0.0004(11) 0.0352(13) 0.0129(12)
C15 0.0460(11) 0.0844(16) 0.0790(16) 0.0166(11) 0.0183(10) 0.0156(13)
C16 0.0606(13) 0.1034(19) 0.0566(13) 0.0146(12) 0.0256(11) 0.0048(13)

loop_
_atom_type_symbol
_atom_type_description
_atom_type_scat_dispersion_real
_atom_type_scat_dispersion_imag
_atom_type_scat_source
C C 0.0033 0.0016 'International Tables Vol C Tables 4.2.6.8 and 6.1.1.4'
H H 0.0000 0.0000 'International Tables Vol C Tables 4.2.6.8 and 6.1.1.4'
N N 0.0061 0.0033 'International Tables Vol C Tables 4.2.6.8 and 6.1.1.4'

loop_
_geom_angle_atom_site_label_1
_geom_angle_atom_site_label_2
_geom_angle_atom_site_label_3
_geom_angle_site_symmetry_1
_geom_angle_site_symmetry_3
_geom_angle
_geom_angle_publ_flag
C7 N1 C6 . . 120.37(15) ?
C10 N3 C8 . . 103.93(14) ?
C10 N2 C9 . . 105.91(14) ?
C10 N2 C11 . . 125.01(15) ?
C9 N2 C11 . . 129.00(14) ?
C7 N4 C15 . . 125.46(16) ?
C7 N4 C16 . . 119.42(16) ?
C15 N4 C16 . . 115.06(16) ?
N1 C7 N4 . . 117.22(16) ?
N1 C7 C8 . . 119.85(15) ?
N4 C7 C8 . . 122.93(16) ?
N1 C6 C5 . . 117.17(15) ?
N1 C6 C1 . . 124.58(15) ?
C5 C6 C1 . . 118.24(15) ?
C4 C5 C6 . . 121.37(17) ?
C4 C5 H5A . . 119.3 ?
C6 C5 H5A . . 119.3 ?
C5 C4 C3 . . 120.26(17) ?
C5 C4 H4A . . 119.9 ?
C3 C4 H4A . . 119.9 ?
C2 C3 C4 . . 120.10(17) ?
C2 C3 H3A . . 119.9 ?
C4 C3 H3A . . 119.9 ?
C3 C2 C1 . . 121.20(16) ?
C3 C2 H2A . . 119.4 ?
C1 C2 H2A . . 119.4 ?
C2 C1 C9 . . 127.93(15) ?
C2 C1 C6 . . 118.81(15) ?
C9 C1 C6 . . 113.24(14) ?
N2 C9 C8 . . 105.21(14) ?
N2 C9 C1 . . 132.15(15) ?
C8 C9 C1 . . 122.60(15) ?
C9 C8 N3 . . 110.77(15) ?
C9 C8 C7 . . 119.13(15) ?
N3 C8 C7 . . 130.09(15) ?
N3 C10 N2 . . 114.14(16) ?
N3 C10 H10A . . 122.9 ?
N2 C10 H10A . . 122.9 ?
N2 C11 C12 . . 113.65(15) ?
N2 C11 H11A . . 108.8 ?
C12 C11 H11A . . 108.8 ?
N2 C11 H11B . . 108.8 ?
C12 C11 H11B . . 108.8 ?
H11A C11 H11B . . 107.7 ?
C11 C12 C14 . . 111.44(16) ?
C11 C12 C13 . . 109.34(16) ?
C14 C12 C13 . . 111.73(17) ?
C11 C12 H12A . . 108.1 ?
C14 C12 H12A . . 108.1 ?
C13 C12 H12A . . 108.1 ?
C12 C13 H13A . . 109.5 ?
C12 C13 H13B . . 109.5 ?
H13A C13 H13B . . 109.5 ?
C12 C13 H13C . . 109.5 ?
H13A C13 H13C . . 109.5 ?
H13B C13 H13C . . 109.5 ?
C12 C14 H14A . . 109.5 ?
C12 C14 H14B . . 109.5 ?
H14A C14 H14B . . 109.5 ?
C12 C14 H14C . . 109.5 ?
H14A C14 H14C . . 109.5 ?
H14B C14 H14C . . 109.5 ?
N4 C15 H15A . . 109.5 ?
N4 C15 H15B . . 109.5 ?
H15A C15 H15B . . 109.5 ?
N4 C15 H15C . . 109.5 ?
H15A C15 H15C . . 109.5 ?
H15B C15 H15C . . 109.5 ?
N4 C16 H16A . . 109.5 ?
N4 C16 H16B . . 109.5 ?
H16A C16 H16B . . 109.5 ?
N4 C16 H16C . . 109.5 ?
H16A C16 H16C . . 109.5 ?
H16B C16 H16C . . 109.5 ?

loop_
_geom_bond_atom_site_label_1
_geom_bond_atom_site_label_2
_geom_bond_site_symmetry_2
_geom_bond_distance
_geom_bond_publ_flag
N1 C7 . 1.325(2) ?
N1 C6 . 1.376(2) ?
N3 C10 . 1.305(2) ?
N3 C8 . 1.388(2) ?
N2 C10 . 1.365(2) ?
N2 C9 . 1.384(2) ?
N2 C11 . 1.461(2) ?
N4 C7 . 1.361(2) ?
N4 C15 . 1.427(2) ?
N4 C16 . 1.450(2) ?
C7 C8 . 1.439(2) ?
C6 C5 . 1.406(2) ?
C6 C1 . 1.426(2) ?
C5 C4 . 1.368(2) ?
C5 H5A . 0.9300 ?
C4 C3 . 1.393(3) ?
C4 H4A . 0.9300 ?
C3 C2 . 1.368(2) ?
C3 H3A . 0.9300 ?
C2 C1 . 1.405(2) ?
C2 H2A . 0.9300 ?
C1 C9 . 1.425(2) ?
C9 C8 . 1.385(2) ?
C10 H10A . 0.9300 ?
C11 C12 . 1.519(3) ?
C11 H11A . 0.9700 ?
C11 H11B . 0.9700 ?
C12 C14 . 1.521(3) ?
C12 C13 . 1.521(3) ?
C12 H12A . 0.9800 ?
C13 H13A . 0.9600 ?
C13 H13B . 0.9600 ?
C13 H13C . 0.9600 ?
C14 H14A . 0.9600 ?
C14 H14B . 0.9600 ?
C14 H14C . 0.9600 ?
C15 H15A . 0.9600 ?
C15 H15B . 0.9600 ?
C15 H15C . 0.9600 ?
C16 H16A . 0.9600 ?
C16 H16B . 0.9600 ?
C16 H16C . 0.9600 ?

loop_
_geom_hbond_atom_site_label_D
_geom_hbond_atom_site_label_H
_geom_hbond_atom_site_label_A
_geom_hbond_site_symmetry_A
_geom_hbond_distance_DH
_geom_hbond_distance_HA
_geom_hbond_distance_DA
_geom_hbond_angle_DHA
_geom_hbond_publ_flag
C15 H15A N3 . 0.96 2.16 2.918(3) 135 yes

loop_
_geom_torsion_atom_site_label_1
_geom_torsion_atom_site_label_2
_geom_torsion_atom_site_label_3
_geom_torsion_atom_site_label_4
_geom_torsion_site_symmetry_1
_geom_torsion_site_symmetry_2
_geom_torsion_site_symmetry_3
_geom_torsion_site_symmetry_4
_geom_torsion
_geom_torsion_publ_flag
C6 N1 C7 N4 . . . . 177.51(15) ?
C6 N1 C7 C8 . . . . -2.0(2) ?
C15 N4 C7 N1 . . . . -175.07(19) ?
C16 N4 C7 N1 . . . . 1.9(3) ?
C15 N4 C7 C8 . . . . 4.4(3) ?
C16 N4 C7 C8 . . . . -178.62(18) ?
C7 N1 C6 C5 . . . . 179.12(15) ?
C7 N1 C6 C1 . . . . -2.1(3) ?
N1 C6 C5 C4 . . . . 179.43(17) ?
C1 C6 C5 C4 . . . . 0.5(3) ?
C6 C5 C4 C3 . . . . -0.6(3) ?
C5 C4 C3 C2 . . . . -0.1(3) ?
C4 C3 C2 C1 . . . . 0.8(3) ?
C3 C2 C1 C9 . . . . 177.63(17) ?
C3 C2 C1 C6 . . . . -0.8(3) ?
N1 C6 C1 C2 . . . . -178.65(15) ?
C5 C6 C1 C2 . . . . 0.1(2) ?
N1 C6 C1 C9 . . . . 2.7(2) ?
C5 C6 C1 C9 . . . . -178.54(15) ?
C10 N2 C9 C8 . . . . 1.26(18) ?
C11 N2 C9 C8 . . . . -175.65(16) ?
C10 N2 C9 C1 . . . . -176.54(18) ?
C11 N2 C9 C1 . . . . 6.5(3) ?
C2 C1 C9 N2 . . . . -0.3(3) ?
C6 C1 C9 N2 . . . . 178.26(16) ?
C2 C1 C9 C8 . . . . -177.77(16) ?
C6 C1 C9 C8 . . . . 0.8(2) ?
N2 C9 C8 N3 . . . . -1.55(19) ?
C1 C9 C8 N3 . . . . 176.52(15) ?
N2 C9 C8 C7 . . . . 177.37(14) ?
C1 C9 C8 C7 . . . . -4.6(2) ?
C10 N3 C8 C9 . . . . 1.2(2) ?
C10 N3 C8 C7 . . . . -177.58(18) ?
N1 C7 C8 C9 . . . . 5.2(2) ?
N4 C7 C8 C9 . . . . -174.26(16) ?
N1 C7 C8 N3 . . . . -176.11(17) ?
N4 C7 C8 N3 . . . . 4.4(3) ?
C8 N3 C10 N2 . . . . -0.4(2) ?
C9 N2 C10 N3 . . . . -0.6(2) ?
C11 N2 C10 N3 . . . . 176.48(16) ?
C10 N2 C11 C12 . . . . 100.8(2) ?
C9 N2 C11 C12 . . . . -82.9(2) ?
N2 C11 C12 C14 . . . . -67.1(2) ?
N2 C11 C12 C13 . . . . 168.91(16) ?

loop_
_cod_related_entry_id
_cod_related_entry_database
_cod_related_entry_code
1 ChemSpider 30656471
